data_2209127
loop_
_publ_author_name
'You, Zhong-Lu'

_publ_section_title
;
 Methanol[4-nitro-2-(2-pyridylmethyliminomethyl)phenolato]copper(II)
 perchlorate
;
_journal_coeditor_code CI2062
_journal_issue 6
_journal_name_full 'Acta Crystallographica Section E'
_journal_page_first m1207
_journal_page_last m1209
_journal_paper_doi 10.1107/S1600536806016175
_journal_volume 62
_journal_year 2006
_chemical_formula_iupac '[Cu (C13 H10 N3 O3)(C H4 O)] Cl O4'
_chemical_formula_moiety 'C14 H14 Cu N3 O4 +, Cl O4 -'
_chemical_formula_sum 'C14 H14 Cl Cu N3 O8'
_chemical_formula_weight 451.27
_chemical_name_systematic
;Methanol[4-nitro-2-(2-pyridylmethyliminomethyl)phenolato]copper(II)
 perchlorate
;
_space_group_IT_number 14
_symmetry_cell_setting monoclinic
_symmetry_space_group_name_Hall '-P 2yn'
_symmetry_space_group_name_H-M 'P 1 21/n 1'
_atom_sites_solution_hydrogens geom
_atom_sites_solution_primary direct
_atom_sites_solution_secondary difmap
_audit_creation_method SHELXL-97
_cell_angle_alpha 90.00
_cell_angle_beta 98.186(3)
_cell_angle_gamma 90.00
_cell_formula_units_Z 4
_cell_length_a 7.166(2)
_cell_length_b 19.295(4)
_cell_length_c 12.544(2)
_cell_measurement_reflns_used 2530
_cell_measurement_temperature 298(2)
_cell_measurement_theta_max 25.03
_cell_measurement_theta_min 2.37
_cell_volume 1716.8(7)
_computing_cell_refinement SMART
_computing_data_collection 'SMART (Bruker, 1998)'
_computing_data_reduction 'SAINT (Bruker, 1998)'
_computing_molecular_graphics 'SHELXTL (Sheldrick, 1997b)'
_computing_publication_material SHELXTL
_computing_structure_refinement 'SHELXL97 (Sheldrick, 1997a)'
_computing_structure_solution 'SHELXS97 (Sheldrick, 1997a)'
_diffrn_ambient_temperature 298(2)
_diffrn_measured_fraction_theta_full 0.998
_diffrn_measured_fraction_theta_max 0.998
_diffrn_measurement_device_type 'Bruker SMART CCD area-detector'
_diffrn_measurement_method \w
_diffrn_radiation_monochromator graphite
_diffrn_radiation_source 'fine-focus sealed tube'
_diffrn_radiation_type MoK\a
_diffrn_radiation_wavelength 0.71073
_diffrn_reflns_av_R_equivalents 0.1050
_diffrn_reflns_av_sigmaI/netI 0.1005
_diffrn_reflns_limit_h_max 8
_diffrn_reflns_limit_h_min -8
_diffrn_reflns_limit_k_max 23
_diffrn_reflns_limit_k_min -23
_diffrn_reflns_limit_l_max 15
_diffrn_reflns_limit_l_min -15
_diffrn_reflns_number 13255
_diffrn_reflns_theta_full 26.00
_diffrn_reflns_theta_max 26.00
_diffrn_reflns_theta_min 1.95
_diffrn_standards_number 0
_exptl_absorpt_coefficient_mu 1.479
_exptl_absorpt_correction_T_max 0.9570
_exptl_absorpt_correction_T_min 0.8087
_exptl_absorpt_correction_type multi-scan
_exptl_absorpt_process_details '(SADABS; Sheldrick, 1996)'
_exptl_crystal_colour blue
_exptl_crystal_density_diffrn 1.746
_exptl_crystal_density_method 'not measured'
_exptl_crystal_description Needle
_exptl_crystal_F_000 916
_exptl_crystal_size_max 0.15
_exptl_crystal_size_mid 0.06
_exptl_crystal_size_min 0.03
_refine_diff_density_max 0.481
_refine_diff_density_min -0.576
_refine_ls_extinction_method none
_refine_ls_goodness_of_fit_ref 1.138
_refine_ls_hydrogen_treatment mixed
_refine_ls_matrix_type full
_refine_ls_number_parameters 285
_refine_ls_number_reflns 3373
_refine_ls_number_restraints 77
_refine_ls_restrained_S_all 1.160
_refine_ls_R_factor_all 0.1266
_refine_ls_R_factor_gt 0.0870
_refine_ls_shift/su_max 0.001
_refine_ls_shift/su_mean 0.000
_refine_ls_structure_factor_coef Fsqd
_refine_ls_weighting_details 'calc w=1/[\s^2^(Fo^2^)+(0.0418P)^2^+2.3878P] where P=(Fo^2^+2Fc^2^)/3'
_refine_ls_weighting_scheme calc
_refine_ls_wR_factor_gt 0.1455
_refine_ls_wR_factor_ref 0.1602
_reflns_number_gt 2378
_reflns_number_total 3373
_reflns_threshold_expression I>2\s(I)
_cod_data_source_file ci2062.cif
_cod_data_source_block I
_cod_depositor_comments
;
The following automatic conversions were performed:
'_symmetry_cell_setting' value 'Monoclinic' changed to 'monoclinic'
according to '/home/saulius/struct/CIF-dictionaries/cif_core.dic'
dictionary named 'cif_core.dic' version 2.4.1 from 2010-06-29.

Automatic conversion script
Id: cif_fix_enum 1527 2010-12-29 10:47:43Z saulius 

The following automatic conversions were performed:

'_symmetry_cell_setting' value 'Monoclinic' changed to 'monoclinic'
according to /home/saulius/struct/CIF-dictionaries/cif_core.dic
dictionary named 'cif_core.dic' version 2.4.1 from 2010-06-29.

Automatic conversion script
Id: cif_fix_values 1715 2011-07-08 13:25:40Z adriana 
;
_cod_original_sg_symbol_H-M 'P 21/n'
_cod_database_code 2209127
_cod_database_fobs_code 2209127

loop_
_symmetry_equiv_pos_as_xyz
'x, y, z'
'-x+1/2, y+1/2, -z+1/2'
'-x, -y, -z'
'x-1/2, -y-1/2, z-1/2'

loop_
_atom_site_type_symbol
_atom_site_label
_atom_site_fract_x
_atom_site_fract_y
_atom_site_fract_z
_atom_site_U_iso_or_equiv
_atom_site_adp_type
_atom_site_calc_flag
_atom_site_refinement_flags
_atom_site_occupancy
_atom_site_disorder_assembly
_atom_site_disorder_group
Cu Cu1 0.36168(12) 0.12221(4) 0.01601(6) 0.0297(3) Uani d . 1 . .
Cl Cl1 -0.1534(3) 0.16066(10) -0.03891(16) 0.0420(5) Uani d D 1 . .
O O1 0.2034(10) -0.0051(3) 0.5808(5) 0.0706(19) Uani d U 1 . .
O O2 0.2090(11) 0.1059(3) 0.5833(5) 0.079(2) Uani d U 1 . .
O O3 0.3923(7) 0.0491(2) 0.1192(4) 0.0371(12) Uani d . 1 . .
O O4 0.3559(8) 0.0529(2) -0.1010(4) 0.0384(13) Uani d D 1 . .
H H4 0.442(9) 0.022(3) -0.100(7) 0.080 Uiso d D 1 . .
O O5 0.0062(18) 0.1145(8) -0.0066(13) 0.053(4) Uani d PD 0.55(2) A 1
O O6 -0.2959(17) 0.1418(9) 0.0256(13) 0.063(5) Uani d PD 0.55(2) A 1
O O7 -0.215(3) 0.1547(9) -0.1495(8) 0.067(5) Uani d PD 0.55(2) A 1
O O8 -0.088(2) 0.2297(5) -0.0105(9) 0.052(4) Uani d PD 0.55(2) A 1
O O5' 0.011(2) 0.1387(10) 0.0277(15) 0.064(6) Uani d PD 0.45(2) A 2
O O6' -0.3074(17) 0.1125(8) -0.0272(19) 0.060(6) Uani d PD 0.45(2) A 2
O O7' -0.125(3) 0.1573(11) -0.1512(10) 0.056(6) Uani d PD 0.45(2) A 2
O O8' -0.213(3) 0.2288(6) -0.0173(11) 0.057(5) Uani d PDU 0.45(2) A 2
N N1 0.2255(10) 0.0505(4) 0.5374(5) 0.0516(19) Uani d . 1 . .
N N2 0.3503(8) 0.1932(3) 0.1249(5) 0.0320(14) Uani d . 1 . .
N N3 0.3393(8) 0.2024(3) -0.0835(4) 0.0326(14) Uani d . 1 . .
C C1 0.3527(9) 0.0527(3) 0.2182(5) 0.0301(16) Uani d . 1 . .
C C2 0.3260(9) 0.1153(3) 0.2724(5) 0.0296(15) Uani d . 1 . .
C C3 0.2900(10) 0.1131(4) 0.3788(5) 0.0379(18) Uani d . 1 . .
H H3 0.2783 0.1543 0.4158 0.045 Uiso calc R 1 . .
C C4 0.2720(10) 0.0518(4) 0.4287(5) 0.0362(18) Uani d . 1 . .
C C5 0.2945(11) -0.0107(4) 0.3759(6) 0.044(2) Uani d . 1 . .
H H5 0.2827 -0.0527 0.4107 0.052 Uiso calc R 1 . .
C C6 0.3335(11) -0.0095(4) 0.2741(6) 0.044(2) Uani d . 1 . .
H H6 0.3482 -0.0513 0.2394 0.052 Uiso calc R 1 . .
C C7 0.3322(10) 0.1824(4) 0.2234(5) 0.0324(17) Uani d . 1 . .
H H7 0.3223 0.2210 0.2667 0.039 Uiso calc R 1 . .
C C8 0.3480(12) 0.2639(3) 0.0833(6) 0.044(2) Uani d . 1 . .
H H8A 0.4613 0.2880 0.1150 0.052 Uiso calc R 1 . .
H H8B 0.2402 0.2885 0.1034 0.052 Uiso calc R 1 . .
C C9 0.3372(10) 0.2638(4) -0.0367(6) 0.0345(17) Uani d . 1 . .
C C10 0.3263(12) 0.3240(4) -0.0968(7) 0.052(2) Uani d . 1 . .
H H10 0.3223 0.3670 -0.0635 0.062 Uiso calc R 1 . .
C C11 0.3215(12) 0.3198(5) -0.2057(7) 0.055(2) Uani d . 1 . .
H H11 0.3158 0.3599 -0.2471 0.067 Uiso calc R 1 . .
C C12 0.3250(11) 0.2566(4) -0.2538(6) 0.051(2) Uani d . 1 . .
H H12 0.3219 0.2525 -0.3279 0.061 Uiso calc R 1 . .
C C13 0.3334(10) 0.1990(4) -0.1890(6) 0.0411(19) Uani d . 1 . .
H H13 0.3349 0.1556 -0.2210 0.049 Uiso calc R 1 . .
C C14 0.1821(13) 0.0175(4) -0.1464(7) 0.062(3) Uani d . 1 . .
H H14A 0.1342 -0.0084 -0.0908 0.092 Uiso calc R 1 . .
H H14B 0.2079 -0.0135 -0.2024 0.092 Uiso calc R 1 . .
H H14C 0.0901 0.0511 -0.1757 0.092 Uiso calc R 1 . .

loop_
_atom_site_aniso_label
_atom_site_aniso_U_11
_atom_site_aniso_U_22
_atom_site_aniso_U_33
_atom_site_aniso_U_12
_atom_site_aniso_U_13
_atom_site_aniso_U_23
Cu1 0.0407(5) 0.0234(4) 0.0262(4) 0.0051(4) 0.0084(3) 0.0010(4)
Cl1 0.0434(12) 0.0380(11) 0.0464(12) -0.0001(9) 0.0129(9) 0.0000(9)
O1 0.112(5) 0.059(4) 0.046(4) -0.010(4) 0.033(3) 0.013(3)
O2 0.138(6) 0.066(4) 0.041(3) 0.007(4) 0.035(4) -0.006(3)
O3 0.058(3) 0.028(3) 0.028(3) 0.013(2) 0.016(2) 0.003(2)
O4 0.056(4) 0.032(3) 0.029(3) 0.011(3) 0.012(3) -0.004(2)
O5 0.035(7) 0.055(9) 0.066(10) 0.005(6) -0.008(6) 0.003(7)
O6 0.050(8) 0.070(11) 0.074(10) -0.010(7) 0.025(7) 0.003(8)
O7 0.080(14) 0.077(10) 0.039(8) -0.018(10) -0.007(7) -0.019(6)
O8 0.048(10) 0.043(7) 0.064(7) -0.008(6) 0.007(6) -0.006(5)
O5' 0.054(11) 0.086(15) 0.053(11) -0.022(10) 0.008(8) -0.019(10)
O6' 0.024(7) 0.037(10) 0.119(17) -0.004(6) 0.010(9) -0.005(9)
O7' 0.053(13) 0.059(10) 0.054(10) -0.007(10) 0.000(8) -0.013(8)
O8' 0.073(11) 0.046(7) 0.054(7) -0.006(7) 0.018(7) -0.007(6)
N1 0.075(5) 0.052(5) 0.031(4) -0.004(4) 0.017(4) -0.003(3)
N2 0.037(4) 0.026(3) 0.034(3) -0.005(3) 0.011(3) 0.001(3)
N3 0.035(4) 0.035(4) 0.028(3) 0.000(3) 0.008(3) 0.003(3)
C1 0.030(4) 0.032(4) 0.028(4) 0.006(3) 0.003(3) 0.001(3)
C2 0.034(4) 0.025(4) 0.030(4) -0.006(3) 0.009(3) 0.000(3)
C3 0.054(5) 0.031(4) 0.031(4) 0.001(4) 0.011(3) -0.003(3)
C4 0.046(5) 0.044(5) 0.021(4) -0.005(4) 0.012(3) 0.003(3)
C5 0.065(6) 0.031(4) 0.036(4) -0.005(4) 0.015(4) 0.001(4)
C6 0.072(6) 0.029(4) 0.033(4) 0.004(4) 0.020(4) -0.002(3)
C7 0.036(4) 0.034(4) 0.029(4) -0.003(3) 0.010(3) -0.009(3)
C8 0.068(6) 0.022(4) 0.042(5) -0.001(4) 0.010(4) 0.002(3)
C9 0.038(4) 0.031(4) 0.035(4) -0.004(3) 0.007(3) 0.002(3)
C10 0.070(6) 0.027(4) 0.056(6) -0.004(4) 0.002(5) 0.006(4)
C11 0.065(6) 0.051(6) 0.051(6) 0.003(5) 0.007(5) 0.013(5)
C12 0.057(6) 0.059(6) 0.035(5) 0.002(5) 0.004(4) 0.016(4)
C13 0.043(5) 0.045(5) 0.036(4) 0.008(4) 0.008(4) 0.001(4)
C14 0.077(7) 0.050(5) 0.057(6) -0.003(5) 0.005(5) -0.014(5)

loop_
_atom_type_symbol
_atom_type_description
_atom_type_scat_dispersion_real
_atom_type_scat_dispersion_imag
_atom_type_scat_source
C C 0.0033 0.0016 'International Tables Vol C Tables 4.2.6.8 and 6.1.1.4'
H H 0.0000 0.0000 'International Tables Vol C Tables 4.2.6.8 and 6.1.1.4'
N N 0.0061 0.0033 'International Tables Vol C Tables 4.2.6.8 and 6.1.1.4'
O O 0.0106 0.0060 'International Tables Vol C Tables 4.2.6.8 and 6.1.1.4'
Cl Cl 0.1484 0.1585 'International Tables Vol C Tables 4.2.6.8 and 6.1.1.4'
Cu Cu 0.3201 1.2651 'International Tables Vol C Tables 4.2.6.8 and 6.1.1.4'

loop_
_geom_angle_atom_site_label_1
_geom_angle_atom_site_label_2
_geom_angle_atom_site_label_3
_geom_angle
_geom_angle_publ_flag
O3 Cu1 N2 93.2(2) y
O3 Cu1 N3 176.0(2) y
N2 Cu1 N3 83.4(2) y
O3 Cu1 O4 89.5(2) y
N2 Cu1 O4 175.7(2) y
N3 Cu1 O4 94.0(2) y
O7 Cl1 O5' 133.0(9) ?
O7 Cl1 O8' 101.9(10) ?
O5' Cl1 O8' 114.4(7) ?
O7 Cl1 O6 112.9(7) ?
O5' Cl1 O6 100.9(11) ?
O8' Cl1 O6 82.5(7) ?
O7 Cl1 O8 111.5(7) ?
O5' Cl1 O8 85.2(8) ?
O6 Cl1 O8 109.1(6) ?
O5' Cl1 O7' 109.9(8) ?
O8' Cl1 O7' 108.3(8) ?
O6 Cl1 O7' 138.1(8) ?
O8 Cl1 O7' 101.2(9) ?
O7 Cl1 O5 110.3(7) ?
O8' Cl1 O5 139.1(7) ?
O6 Cl1 O5 106.3(7) ?
O8 Cl1 O5 106.4(6) ?
O7' Cl1 O5 91.6(10) ?
O7 Cl1 O6' 85.0(9) ?
O5' Cl1 O6' 109.1(9) ?
O8' Cl1 O6' 108.5(7) ?
O8 Cl1 O6' 141.7(7) ?
O7' Cl1 O6' 106.3(7) ?
O5 Cl1 O6' 99.0(9) ?
C1 O3 Cu1 125.7(4) ?
C14 O4 Cu1 122.0(5) ?
C14 O4 H4 105(6) ?
Cu1 O4 H4 121(6) ?
O1 N1 O2 121.8(7) ?
O1 N1 C4 119.7(7) ?
O2 N1 C4 118.4(7) ?
C7 N2 C8 120.0(6) ?
C7 N2 Cu1 125.8(5) ?
C8 N2 Cu1 114.0(4) ?
C13 N3 C9 119.2(7) ?
C13 N3 Cu1 125.6(5) ?
C9 N3 Cu1 115.2(5) ?
O3 C1 C6 118.4(6) ?
O3 C1 C2 124.2(6) ?
C6 C1 C2 117.4(6) ?
C3 C2 C1 119.4(6) ?
C3 C2 C7 117.3(6) ?
C1 C2 C7 123.3(6) ?
C4 C3 C2 120.8(7) ?
C4 C3 H3 119.6 ?
C2 C3 H3 119.6 ?
C3 C4 C5 120.7(6) ?
C3 C4 N1 120.1(7) ?
C5 C4 N1 119.2(7) ?
C6 C5 C4 119.2(7) ?
C6 C5 H5 120.4 ?
C4 C5 H5 120.4 ?
C5 C6 C1 122.5(7) ?
C5 C6 H6 118.8 ?
C1 C6 H6 118.8 ?
N2 C7 C2 125.0(6) ?
N2 C7 H7 117.5 ?
C2 C7 H7 117.5 ?
N2 C8 C9 110.7(6) ?
N2 C8 H8A 109.5 ?
C9 C8 H8A 109.5 ?
N2 C8 H8B 109.5 ?
C9 C8 H8B 109.5 ?
H8A C8 H8B 108.1 ?
N3 C9 C10 121.0(7) ?
N3 C9 C8 116.5(6) ?
C10 C9 C8 122.6(7) ?
C11 C10 C9 119.2(8) ?
C11 C10 H10 120.4 ?
C9 C10 H10 120.4 ?
C12 C11 C10 119.9(8) ?
C12 C11 H11 120.1 ?
C10 C11 H11 120.1 ?
C11 C12 C13 117.6(8) ?
C11 C12 H12 121.2 ?
C13 C12 H12 121.2 ?
N3 C13 C12 123.1(8) ?
N3 C13 H13 118.4 ?
C12 C13 H13 118.4 ?
O4 C14 H14A 109.5 ?
O4 C14 H14B 109.5 ?
H14A C14 H14B 109.5 ?
O4 C14 H14C 109.5 ?
H14A C14 H14C 109.5 ?
H14B C14 H14C 109.5 ?

loop_
_geom_bond_atom_site_label_1
_geom_bond_atom_site_label_2
_geom_bond_distance
_geom_bond_publ_flag
Cu1 O3 1.907(4) y
Cu1 N2 1.944(6) y
Cu1 N3 1.980(6) y
Cu1 O4 1.982(5) y
Cl1 O7 1.399(10) ?
Cl1 O5' 1.406(12) ?
Cl1 O8' 1.422(10) ?
Cl1 O6 1.437(9) ?
Cl1 O8 1.440(9) ?
Cl1 O7' 1.454(11) ?
Cl1 O5 1.460(9) ?
Cl1 O6' 1.466(10) ?
O1 N1 1.223(8) ?
O2 N1 1.230(8) ?
O3 C1 1.314(7) ?
O4 C14 1.463(9) ?
O4 H4 0.86(6) ?
N1 C4 1.450(9) ?
N2 C7 1.277(8) ?
N2 C8 1.461(8) ?
N3 C13 1.320(8) ?
N3 C9 1.322(8) ?
C1 C6 1.406(9) ?
C1 C2 1.413(9) ?
C2 C3 1.395(9) ?
C2 C7 1.437(9) ?
C3 C4 1.353(9) ?
C3 H3 0.93 ?
C4 C5 1.397(10) ?
C5 C6 1.346(10) ?
C5 H5 0.93 ?
C6 H6 0.93 ?
C7 H7 0.93 ?
C8 C9 1.496(10) ?
C8 H8A 0.97 ?
C8 H8B 0.97 ?
C9 C10 1.382(10) ?
C10 C11 1.364(11) ?
C10 H10 0.93 ?
C11 C12 1.363(11) ?
C11 H11 0.93 ?
C12 C13 1.372(10) ?
C12 H12 0.93 ?
C13 H13 0.93 ?
C14 H14A 0.96 ?
C14 H14B 0.96 ?
C14 H14C 0.96 ?

loop_
_geom_hbond_atom_site_label_D
_geom_hbond_atom_site_label_H
_geom_hbond_atom_site_label_A
_geom_hbond_site_symmetry_A
_geom_hbond_distance_DH
_geom_hbond_distance_HA
_geom_hbond_distance_DA
_geom_hbond_angle_DHA
O4 H4 O3 3_655 0.86(6) 1.85(6) 2.701(6) 170(9)

loop_
_geom_torsion_atom_site_label_1
_geom_torsion_atom_site_label_2
_geom_torsion_atom_site_label_3
_geom_torsion_atom_site_label_4
_geom_torsion
N2 Cu1 O3 C1 18.3(6)
O4 Cu1 O3 C1 -158.4(6)
O3 Cu1 O4 C14 85.4(5)
N3 Cu1 O4 C14 -96.4(6)
O3 Cu1 N2 C7 -11.8(6)
N3 Cu1 N2 C7 170.2(6)
O3 Cu1 N2 C8 173.2(5)
N3 Cu1 N2 C8 -4.7(5)
N2 Cu1 N3 C13 -179.2(6)
O4 Cu1 N3 C13 -2.6(6)
N2 Cu1 N3 C9 3.3(5)
O4 Cu1 N3 C9 179.9(5)
Cu1 O3 C1 C6 162.8(5)
Cu1 O3 C1 C2 -16.5(10)
O3 C1 C2 C3 -178.1(7)
C6 C1 C2 C3 2.6(10)
O3 C1 C2 C7 2.5(11)
C6 C1 C2 C7 -176.8(7)
C1 C2 C3 C4 -3.0(11)
C7 C2 C3 C4 176.5(7)
C2 C3 C4 C5 1.9(12)
C2 C3 C4 N1 -177.0(7)
O1 N1 C4 C3 177.6(8)
O2 N1 C4 C3 -2.2(12)
O1 N1 C4 C5 -1.2(11)
O2 N1 C4 C5 178.9(8)
C3 C4 C5 C6 -0.4(12)
N1 C4 C5 C6 178.5(7)
C4 C5 C6 C1 0.0(13)
O3 C1 C6 C5 179.5(7)
C2 C1 C6 C5 -1.2(12)
C8 N2 C7 C2 177.8(7)
Cu1 N2 C7 C2 3.1(10)
C3 C2 C7 N2 -174.9(7)
C1 C2 C7 N2 4.6(11)
C7 N2 C8 C9 -170.1(6)
Cu1 N2 C8 C9 5.2(8)
C13 N3 C9 C10 0.9(11)
Cu1 N3 C9 C10 178.6(6)
C13 N3 C9 C8 -178.9(7)
Cu1 N3 C9 C8 -1.2(8)
N2 C8 C9 N3 -2.6(9)
N2 C8 C9 C10 177.7(7)
N3 C9 C10 C11 -1.3(12)
C8 C9 C10 C11 178.4(8)
C9 C10 C11 C12 0.8(13)
C10 C11 C12 C13 0.0(13)
C9 N3 C13 C12 0.0(11)
Cu1 N3 C13 C12 -177.4(6)
C11 C12 C13 N3 -0.5(12)
